data_2202789
loop_
_publ_author_name
'Ma, Ai-Qing'
'Xu, Duan-Jun'
'Zhu, Long-Guan'

_publ_section_title (2,2'-Bipyridine-\k^2^<i>N</i>,<i>N</i>')bis(2-bromo-4-carboxylbenzoato-\k<i>O</i>)copper(II)
_journal_issue 8
_journal_name_full 'Acta Crystallographica Section E'
_journal_page_first m579
_journal_page_last m581
_journal_paper_doi 10.1107/S1600536803014806
_journal_volume 59
_journal_year 2003
_chemical_formula_iupac '[Cu (C8 H4 Br O4)2 (C10 H8 N2)]'
_chemical_formula_moiety 'C26 H16 Br2 Cu N2 O8'
_chemical_formula_sum 'C26 H16 Br2 Cu N2 O8'
_chemical_formula_weight 707.77
_chemical_name_systematic
;
 ?
;
_space_group_IT_number 15
_symmetry_cell_setting monoclinic
_symmetry_space_group_name_Hall '-C 2yc'
_symmetry_space_group_name_H-M 'C 1 2/c 1'
_atom_sites_solution_hydrogens geom
_atom_sites_solution_primary direct
_atom_sites_solution_secondary difmap
_audit_creation_method SHELXL-97
_cell_angle_alpha 90.00
_cell_angle_beta 105.325(11)
_cell_angle_gamma 90.00
_cell_formula_units_Z 4
_cell_length_a 12.0675(12)
_cell_length_b 15.2713(16)
_cell_length_c 14.4430(15)
_cell_measurement_reflns_used 2917
_cell_measurement_temperature 296(2)
_cell_measurement_theta_max 27.38
_cell_measurement_theta_min 2.20
_cell_volume 2567.0(5)
_computing_cell_refinement PROCESS-AUTO
_computing_data_collection 'PROCESS-AUTO (Rigaku Corporation, 1998)'
_computing_data_reduction 'CrystalStructure (Rigaku/MSC and Rigaku Corporation, 2002)'
_computing_molecular_graphics 'Ortep-3 for Windows (Farrugia, 1997)'
_computing_publication_material 'WinGX (Farrugia, 1999)'
_computing_structure_refinement 'SHELXL97 (Sheldrick, 1997)'
_computing_structure_solution 'SIR92 (Altomare et al., 1993)'
_diffrn_ambient_temperature 293(2)
_diffrn_detector_area_resol_mean 10.00
_diffrn_measured_fraction_theta_full 0.997
_diffrn_measured_fraction_theta_max 0.997
_diffrn_measurement_device_type 'Rigaku RAXIS-RAPID'
_diffrn_measurement_method \w
_diffrn_radiation_monochromator graphite
_diffrn_radiation_source 'fine-focus sealed tube'
_diffrn_radiation_type MoK\a
_diffrn_radiation_wavelength 0.71069
_diffrn_reflns_av_R_equivalents 0.0572
_diffrn_reflns_av_sigmaI/netI 0.0432
_diffrn_reflns_limit_h_max 15
_diffrn_reflns_limit_h_min -15
_diffrn_reflns_limit_k_max 19
_diffrn_reflns_limit_k_min -19
_diffrn_reflns_limit_l_max 18
_diffrn_reflns_limit_l_min -18
_diffrn_reflns_number 10701
_diffrn_reflns_theta_full 27.38
_diffrn_reflns_theta_max 27.38
_diffrn_reflns_theta_min 2.20
_diffrn_standards_decay_% 0
_diffrn_standards_interval_count 0
_diffrn_standards_interval_time 0
_diffrn_standards_number 0
_exptl_absorpt_coefficient_mu 4.018
_exptl_absorpt_correction_T_max 0.647
_exptl_absorpt_correction_T_min 0.315
_exptl_absorpt_correction_type multi-scan
_exptl_absorpt_process_details 'ABSCOR (Higashi, 1995)'
_exptl_crystal_colour 'deep blue'
_exptl_crystal_density_diffrn 1.831
_exptl_crystal_density_method 'not measured'
_exptl_crystal_description block
_exptl_crystal_F_000 1396
_exptl_crystal_size_max 0.29
_exptl_crystal_size_mid 0.21
_exptl_crystal_size_min 0.11
_refine_diff_density_max 0.670
_refine_diff_density_min -0.560
_refine_ls_extinction_method none
_refine_ls_goodness_of_fit_ref 1.119
_refine_ls_hydrogen_treatment constr
_refine_ls_matrix_type full
_refine_ls_number_parameters 186
_refine_ls_number_reflns 2917
_refine_ls_number_restraints 0
_refine_ls_restrained_S_all 1.119
_refine_ls_R_factor_all 0.0876
_refine_ls_R_factor_gt 0.0568
_refine_ls_shift/su_max 0.002
_refine_ls_shift/su_mean 0.000
_refine_ls_structure_factor_coef Fsqd
_refine_ls_weighting_details 'calc w=1/[\s^2^(Fo^2^)+(0.0435P)^2^+15.0990P] where P=(Fo^2^+2Fc^2^)/3'
_refine_ls_weighting_scheme calc
_refine_ls_wR_factor_gt 0.1238
_refine_ls_wR_factor_ref 0.1345
_reflns_number_gt 2127
_reflns_number_total 2917
_reflns_threshold_expression I>2\s(I)
_cod_data_source_file ob6268.cif
_cod_data_source_block I
_cod_depositor_comments
;
The following automatic conversions were performed:
'_symmetry_cell_setting' value 'Monoclinic' changed to 'monoclinic'
according to '/home/saulius/struct/CIF-dictionaries/cif_core.dic'
dictionary named 'cif_core.dic' version 2.4.1 from 2010-06-29.

Automatic conversion script
Id: cif_fix_enum 1527 2010-12-29 10:47:43Z saulius 

The following automatic conversions were performed:

'_symmetry_cell_setting' value 'Monoclinic' changed to 'monoclinic'
according to /home/saulius/struct/CIF-dictionaries/cif_core.dic
dictionary named 'cif_core.dic' version 2.4.1 from 2010-06-29.

Automatic conversion script
Id: cif_fix_values 1715 2011-07-08 13:25:40Z adriana 
;
_cod_original_sg_symbol_H-M 'C 2/c'
_cod_database_code 2202789
_cod_database_fobs_code 2202789

loop_
_symmetry_equiv_pos_as_xyz
'x, y, z'
'-x, y, -z+1/2'
'x+1/2, y+1/2, z'
'-x+1/2, y+1/2, -z+1/2'
'-x, -y, -z'
'x, -y, z-1/2'
'-x+1/2, -y+1/2, -z'
'x+1/2, -y+1/2, z-1/2'

loop_
_atom_site_label
_atom_site_fract_x
_atom_site_fract_y
_atom_site_fract_z
_atom_site_U_iso_or_equiv
_atom_site_adp_type
_atom_site_calc_flag
_atom_site_refinement_flags
_atom_site_occupancy
_atom_site_disorder_assembly
_atom_site_disorder_group
_atom_site_type_symbol
Cu1 0.5000 0.26514(5) 0.2500 0.0331(2) Uani d S 1 . . Cu
Br1 0.12831(5) 0.12190(4) 0.07584(6) 0.0516(2) Uani d P 0.90 . . Br
Br2 0.4646(13) -0.2244(5) 0.1569(10) 0.123(4) Uani d P 0.10 . . Br
O1 0.3899(3) 0.1751(2) 0.1913(3) 0.0452(10) Uani d . 1 . . O
O2 0.4827(4) 0.1314(3) 0.0854(3) 0.0615(13) Uani d . 1 . . O
O3 0.2588(4) -0.2869(3) 0.1132(4) 0.0712(14) Uani d . 1 . . O
O4 0.0884(3) -0.2214(2) 0.0892(3) 0.0522(11) Uani d . 1 . . O
N1 0.6057(3) 0.3627(2) 0.2998(3) 0.0320(9) Uani d . 1 . . N
C1 0.3475(4) 0.0352(3) 0.1210(4) 0.0332(11) Uani d . 1 . . C
C2 0.2299(4) 0.0256(3) 0.1015(4) 0.0346(11) Uani d . 1 . . C
H2 0.1833 0.0750 0.0936 0.042 Uiso calc PR 0.10 . . H
C3 0.1802(4) -0.0576(3) 0.0936(4) 0.0345(11) Uani d . 1 . . C
H3 0.1008 -0.0635 0.0785 0.041 Uiso calc R 1 . . H
C4 0.2490(4) -0.1305(3) 0.1081(4) 0.0362(12) Uani d . 1 . . C
C5 0.3676(5) -0.1219(3) 0.1270(5) 0.0454(14) Uani d . 1 . . C
H5 0.4147 -0.1711 0.1360 0.054 Uiso calc PR 0.90 . . H
C6 0.4141(5) -0.0388(3) 0.1322(5) 0.0472(15) Uani d . 1 . . C
H6 0.4933 -0.0329 0.1437 0.057 Uiso calc R 1 . . H
C7 0.4100(4) 0.1222(3) 0.1313(4) 0.0388(12) Uani d . 1 . . C
C8 0.2011(5) -0.2212(3) 0.1040(4) 0.0435(13) Uani d . 1 . . C
C9 0.5608(4) 0.4432(3) 0.2794(4) 0.0322(11) Uani d . 1 . . C
C10 0.6256(5) 0.5173(3) 0.3106(4) 0.0445(13) Uani d . 1 . . C
H10 0.5929 0.5726 0.2971 0.053 Uiso calc R 1 . . H
C11 0.7388(5) 0.5087(4) 0.3619(4) 0.0470(14) Uani d . 1 . . C
H11 0.7838 0.5581 0.3824 0.056 Uiso calc R 1 . . H
C12 0.7849(5) 0.4256(4) 0.3825(4) 0.0432(13) Uani d . 1 . . C
H12 0.8611 0.4181 0.4169 0.052 Uiso calc R 1 . . H
C13 0.7158(5) 0.3554(3) 0.3511(4) 0.0397(12) Uani d . 1 . . C
H13 0.7462 0.2996 0.3658 0.048 Uiso calc R 1 . . H
H4 0.0579 -0.2690 0.0810 0.050 Uiso d . 1 . . H

loop_
_atom_site_aniso_label
_atom_site_aniso_U_11
_atom_site_aniso_U_22
_atom_site_aniso_U_33
_atom_site_aniso_U_12
_atom_site_aniso_U_13
_atom_site_aniso_U_23
Cu1 0.0303(4) 0.0144(4) 0.0501(6) 0.000 0.0029(4) 0.000
Br1 0.0385(3) 0.0304(3) 0.0820(5) 0.0015(2) 0.0088(3) 0.0050(3)
Br2 0.187(12) 0.038(4) 0.159(10) 0.001(6) 0.072(10) 0.003(5)
O1 0.0342(19) 0.0212(18) 0.077(3) -0.0050(14) 0.0092(19) -0.0109(18)
O2 0.068(3) 0.047(3) 0.077(3) -0.040(2) 0.032(3) -0.014(2)
O3 0.071(3) 0.022(2) 0.124(4) -0.002(2) 0.033(3) 0.007(2)
O4 0.048(2) 0.029(2) 0.083(3) -0.0185(17) 0.023(2) -0.0069(19)
N1 0.031(2) 0.023(2) 0.042(2) -0.0011(16) 0.0098(19) 0.0018(17)
C1 0.032(2) 0.020(2) 0.049(3) -0.0101(18) 0.013(2) -0.003(2)
C2 0.036(3) 0.024(2) 0.045(3) -0.007(2) 0.014(2) -0.002(2)
C3 0.032(2) 0.028(3) 0.046(3) -0.011(2) 0.015(2) -0.004(2)
C4 0.040(3) 0.022(2) 0.049(3) -0.011(2) 0.015(2) -0.006(2)
C5 0.041(3) 0.021(2) 0.078(4) -0.002(2) 0.023(3) -0.001(3)
C6 0.032(3) 0.027(3) 0.083(4) -0.009(2) 0.015(3) -0.006(3)
C7 0.036(3) 0.021(2) 0.055(3) -0.009(2) 0.002(3) -0.001(2)
C8 0.054(3) 0.028(3) 0.052(3) -0.009(2) 0.021(3) -0.004(2)
C9 0.040(3) 0.021(2) 0.038(3) -0.0020(19) 0.016(2) 0.000(2)
C10 0.058(3) 0.023(3) 0.056(3) -0.005(2) 0.021(3) -0.006(2)
C11 0.053(3) 0.034(3) 0.054(3) -0.015(3) 0.013(3) -0.011(3)
C12 0.035(3) 0.047(3) 0.048(3) -0.008(2) 0.013(3) -0.003(3)
C13 0.039(3) 0.028(3) 0.050(3) -0.002(2) 0.010(3) 0.001(2)

loop_
_atom_type_symbol
_atom_type_description
_atom_type_scat_dispersion_real
_atom_type_scat_dispersion_imag
_atom_type_scat_source
C C 0.0033 0.0016 'International Tables Vol C Tables 4.2.6.8 and 6.1.1.4'
H H 0.0000 0.0000 'International Tables Vol C Tables 4.2.6.8 and 6.1.1.4'
N N 0.0061 0.0033 'International Tables Vol C Tables 4.2.6.8 and 6.1.1.4'
O O 0.0106 0.0060 'International Tables Vol C Tables 4.2.6.8 and 6.1.1.4'
Cu Cu 0.3201 1.2651 'International Tables Vol C Tables 4.2.6.8 and 6.1.1.4'
Br Br -0.2901 2.4595 'International Tables Vol C Tables 4.2.6.8 and 6.1.1.4'

loop_
_geom_angle_atom_site_label_1
_geom_angle_atom_site_label_2
_geom_angle_atom_site_label_3
_geom_angle_site_symmetry_1
_geom_angle_site_symmetry_3
_geom_angle
_geom_angle_publ_flag
O1 Cu1 O1 . 2_655 90.0(2) yes
O1 Cu1 N1 . . 175.07(17) yes
O1 Cu1 N1 2_655 . 94.26(16) yes
O1 Cu1 N1 . 2_655 94.26(16) ?
O1 Cu1 N1 2_655 2_655 175.07(17) ?
N1 Cu1 N1 . 2_655 81.6(2) yes
C5 Br2 Br2 . 2_655 104.2(5) ?
C7 O1 Cu1 . . 121.4(3) ?
C9 N1 C13 . . 118.6(4) ?
C9 N1 Cu1 . . 115.3(3) ?
C13 N1 Cu1 . . 126.1(3) ?
C6 C1 C2 . . 118.4(4) ?
C6 C1 C7 . . 116.7(4) ?
C2 C1 C7 . . 124.9(4) ?
C1 C2 C3 . . 120.6(5) ?
C1 C2 Br1 . . 122.5(4) ?
C3 C2 Br1 . . 116.8(4) ?
C1 C2 H2 . . 119.7 ?
C4 C3 C2 . . 119.8(4) ?
C4 C3 H3 . . 120.1 ?
C2 C3 H3 . . 120.1 ?
C3 C4 C5 . . 120.2(4) ?
C3 C4 C8 . . 122.3(5) ?
C5 C4 C8 . . 117.5(5) ?
C6 C5 C4 . . 118.7(5) ?
C6 C5 Br2 . . 121.2(6) ?
C4 C5 Br2 . . 119.9(5) ?
C6 C5 H5 . . 120.7 ?
C4 C5 H5 . . 120.7 ?
C1 C6 C5 . . 122.2(5) ?
C1 C6 H6 . . 118.9 ?
C5 C6 H6 . . 118.9 ?
O2 C7 O1 . . 126.2(5) ?
O2 C7 C1 . . 116.9(5) ?
O1 C7 C1 . . 116.7(5) ?
O3 C8 O4 . . 123.7(5) ?
O3 C8 C4 . . 124.0(5) ?
O4 C8 C4 . . 112.3(5) ?
N1 C9 C10 . . 121.2(5) ?
N1 C9 C9 . 2_655 113.8(3) ?
C10 C9 C9 . 2_655 125.0(3) ?
C11 C10 C9 . . 119.5(5) ?
C11 C10 H10 . . 120.3 ?
C9 C10 H10 . . 120.3 ?
C10 C11 C12 . . 119.2(5) ?
C10 C11 H11 . . 120.4 ?
C12 C11 H11 . . 120.4 ?
C13 C12 C11 . . 118.3(5) ?
C13 C12 H12 . . 120.8 ?
C11 C12 H12 . . 120.8 ?
N1 C13 C12 . . 123.2(5) ?
N1 C13 H13 . . 118.4 ?
C12 C13 H13 . . 118.4 ?
C8 O4 H4 . . 115.8 ?

loop_
_geom_bond_atom_site_label_1
_geom_bond_atom_site_label_2
_geom_bond_site_symmetry_2
_geom_bond_distance
_geom_bond_publ_flag
Cu1 O1 . 1.945(3) yes
Cu1 O1 2_655 1.945(3) ?
Cu1 N1 . 1.970(4) yes
Cu1 N1 2_655 1.970(4) ?
Br1 C2 . 1.887(5) ?
Br2 C5 . 1.934(12) ?
Br2 Br2 2_655 2.60(3) ?
O1 C7 . 1.255(6) yes
O2 C7 . 1.239(7) yes
O3 C8 . 1.208(7) yes
O4 C8 . 1.319(7) yes
O4 H4 . 0.809 ?
N1 C9 . 1.344(6) ?
N1 C13 . 1.344(7) ?
C1 C6 . 1.373(7) ?
C1 C2 . 1.379(7) ?
C1 C7 . 1.516(6) ?
C2 C3 . 1.397(6) ?
C2 H2 . 0.9300 ?
C3 C4 . 1.371(7) ?
C3 H3 . 0.9300 ?
C4 C5 . 1.391(7) ?
C4 C8 . 1.496(6) ?
C5 C6 . 1.381(7) ?
C5 H5 . 0.9300 ?
C6 H6 . 0.9300 ?
C9 C10 . 1.381(7) ?
C9 C9 2_655 1.489(10) ?
C10 C11 . 1.378(8) ?
C10 H10 . 0.9300 ?
C11 C12 . 1.386(8) ?
C11 H11 . 0.9300 ?
C12 C13 . 1.361(7) ?
C12 H12 . 0.9300 ?
C13 H13 . 0.9300 ?

loop_
_geom_hbond_atom_site_label_D
_geom_hbond_atom_site_label_H
_geom_hbond_atom_site_label_A
_geom_hbond_site_symmetry_A
_geom_hbond_distance_DH
_geom_hbond_distance_HA
_geom_hbond_distance_DA
_geom_hbond_angle_DHA
_geom_hbond_publ_flag
O4 H4 O2 3_445 0.81 1.78 2.578(6) 168 y
C11 H11 O3 2_665 0.93 2.43 3.141(8) 134 y
C12 H12 O2 8_556 0.93 2.60 3.368(7) 140 y
C13 H13 O1 2_655 0.92 2.51 3.028(6) 116 y
